data_7228904
loop_
_publ_author_name
'Ptak, Maciej'
'Pasi\'nska, Katarzyna'
'G\/luchowski, Pawe\/l'
'Lukowiak, Anna'
'Ciupa, Aneta'

_publ_section_title
;
 Structural, optical and phonon properties of formate-based MOF phosphors
 with ethylammonium cation
;
_journal_name_full 'Phys. Chem. Chem. Phys.'
_journal_paper_doi 10.1039/C7CP04005A
_journal_year 2017
_chemical_formula_moiety 'C4 H4 Er0.02 O8 Y0.91 Yb0.07, C2 H8 N'
_chemical_formula_sum 'C6 H12 Er0.02 N O8 Y0.91 Yb0.07'
_chemical_formula_weight 322.53
_space_group_crystal_system monoclinic
_space_group_IT_number 4
_space_group_name_Hall 'P 2yb'
_space_group_name_H-M_alt 'P 1 21 1'
_symmetry_space_group_name_Hall 'P 2yb'
_symmetry_space_group_name_H-M 'P 1 21 1'
_atom_sites_solution_hydrogens geom
_audit_creation_date 2017-05-10
_audit_creation_method
;
Olex2 1.2
(compiled 2017.03.28 svn.r3405 for OlexSys, GUI svn.r5335)
;
_audit_update_record
;
2017-06-14 deposited with the CCDC.
2017-08-14 downloaded from the CCDC.
;
_cell_angle_alpha 90
_cell_angle_beta 102.42(3)
_cell_angle_gamma 90
_cell_formula_units_Z 2
_cell_length_a 6.657(3)
_cell_length_b 8.652(3)
_cell_length_c 9.708(3)
_cell_measurement_reflns_used 7001
_cell_measurement_temperature 293(2)
_cell_measurement_theta_max 29.1180
_cell_measurement_theta_min 3.1470
_cell_volume 546.1(4)
_computing_cell_refinement 'CrysAlisPro 1.171.38.43 (Rigaku OD, 2015)'
_computing_data_collection 'CrysAlisPro 1.171.38.43 (Rigaku OD, 2015)'
_computing_data_reduction 'CrysAlisPro 1.171.38.43 (Rigaku OD, 2015)'
_computing_molecular_graphics 'Olex2 (Dolomanov et al., 2009)'
_computing_publication_material 'Olex2 (Dolomanov et al., 2009)'
_computing_structure_refinement 'ShelXL (Sheldrick, 2015)'
_computing_structure_solution 'olex2.solve (Bourhis et al., 2015)'
_diffrn_ambient_temperature 293(2)
_diffrn_detector 'CCD plate'
_diffrn_detector_area_resol_mean 10.6249
_diffrn_detector_type Atlas
_diffrn_measured_fraction_theta_full 0.998
_diffrn_measured_fraction_theta_max 0.998
_diffrn_measurement_details
;
List of Runs (angles in degrees, time in seconds):

  # Type    Start    End  Width  t~exp~   \w     \q     \k     \f   Frames
#--------------------------------------------------------------------------
  1  \w     32.00 102.00   1.00    1.09    --   12.43-178.00 -90.00   70
  2  \w    -69.00  47.00   1.00    1.09    --   12.43 -77.00   0.00  116
  3  \w    -22.00  94.00   1.00    1.09    --   12.43  77.00  90.00  116
  4  \w   -103.00 -32.00   1.00    1.09    --  -13.52 178.00 150.00   71
  5  \w    -16.00  90.00   1.00    1.09    --   12.43  37.00 -30.00  106
  6  \w    -77.00 -32.00   1.00    1.09    --   12.43 178.00-180.00   45
  7  \w    -64.00  44.00   1.00    1.09    --   12.43 -57.00-180.00  108
  8  \w     35.00 104.00   1.00    1.09    --   12.43 178.00-180.00   69
  9  \w    -64.00  13.00   1.00    1.09    --   12.43 -57.00  30.00   77
 10  \w    -25.00  29.00   1.00    1.09    --  -13.52 -99.00 150.00   54
;
_diffrn_measurement_device 'four-circle diffractometer'
_diffrn_measurement_device_type 'Xcalibur, Atlas'
_diffrn_measurement_method '\w scans'
_diffrn_orient_matrix_type 'CrysAlisPro convention (1999,Acta A55,543-557)'
_diffrn_orient_matrix_UB_11 0.0293640000
_diffrn_orient_matrix_UB_12 0.0752830000
_diffrn_orient_matrix_UB_13 -0.0168959000
_diffrn_orient_matrix_UB_21 0.0189118000
_diffrn_orient_matrix_UB_22 0.0205445000
_diffrn_orient_matrix_UB_23 0.0723713000
_diffrn_orient_matrix_UB_31 0.1033541000
_diffrn_orient_matrix_UB_32 -0.0251528000
_diffrn_orient_matrix_UB_33 0.0085288000
_diffrn_radiation_monochromator graphite
_diffrn_radiation_probe x-ray
_diffrn_radiation_type MoK\a
_diffrn_radiation_wavelength 0.71073
_diffrn_reflns_av_R_equivalents 0.0398
_diffrn_reflns_av_unetI/netI 0.0312
_diffrn_reflns_Laue_measured_fraction_full 0.998
_diffrn_reflns_Laue_measured_fraction_max 0.998
_diffrn_reflns_limit_h_max 8
_diffrn_reflns_limit_h_min -8
_diffrn_reflns_limit_k_max 10
_diffrn_reflns_limit_k_min -10
_diffrn_reflns_limit_l_max 11
_diffrn_reflns_limit_l_min -11
_diffrn_reflns_number 10884
_diffrn_reflns_point_group_measured_fraction_full 0.998
_diffrn_reflns_point_group_measured_fraction_max 0.998
_diffrn_reflns_theta_full 25.242
_diffrn_reflns_theta_max 25.955
_diffrn_reflns_theta_min 3.188
_diffrn_source 'fine-focus sealed X-ray tube'
_diffrn_source_type 'Enhance (Mo) X-ray Source'
_exptl_absorpt_coefficient_mu 5.640
_exptl_absorpt_correction_T_max 0.449
_exptl_absorpt_correction_T_min 0.288
_exptl_absorpt_correction_type analytical
_exptl_absorpt_process_details
;
CrysAlisPro 1.171.38.43 (Rigaku Oxford Diffraction, 2015)
Analytical numeric absorption correction using a multifaceted crystal
            model based on expressions derived by R.C. Clark & J.S. Reid.
(Clark, R. C. & Reid, J. S. (1995). Acta Cryst. A51, 887-897)
Empirical absorption correction using spherical harmonics,
 implemented in SCALE3 ABSPACK scaling algorithm.
;
_exptl_crystal_colour pink
_exptl_crystal_density_diffrn 1.962
_exptl_crystal_description block
_exptl_crystal_F_000 322
_exptl_crystal_size_max 0.315
_exptl_crystal_size_mid 0.254
_exptl_crystal_size_min 0.21
_refine_diff_density_max 0.340
_refine_diff_density_min -0.294
_refine_diff_density_rms 0.069
_refine_ls_abs_structure_details
;
 Flack x determined using 900 quotients [(I+)-(I-)]/[(I+)+(I-)]
 (Parsons, Flack and Wagner, Acta Cryst. B69 (2013) 249-259).
;
_refine_ls_abs_structure_Flack -0.048(5)
_refine_ls_extinction_coef 0.040(3)
_refine_ls_extinction_expression Fc^*^=kFc[1+0.001xFc^2^\l^3^/sin(2\q)]^-1/4^
_refine_ls_extinction_method 'SHELXL-2014/7 (Sheldrick 2014'
_refine_ls_goodness_of_fit_ref 1.095
_refine_ls_hydrogen_treatment constr
_refine_ls_matrix_type full
_refine_ls_number_parameters 148
_refine_ls_number_reflns 2127
_refine_ls_number_restraints 1
_refine_ls_restrained_S_all 1.095
_refine_ls_R_factor_all 0.0240
_refine_ls_R_factor_gt 0.0218
_refine_ls_shift/su_max 0.000
_refine_ls_shift/su_mean 0.000
_refine_ls_structure_factor_coef Fsqd
_refine_ls_weighting_details 'w=1/[\s^2^(Fo^2^)+(0.0203P)^2^+0.3597P] where P=(Fo^2^+2Fc^2^)/3'
_refine_ls_weighting_scheme calc
_refine_ls_wR_factor_gt 0.0493
_refine_ls_wR_factor_ref 0.0502
_reflns_Friedel_coverage 0.869
_reflns_Friedel_fraction_full 0.998
_reflns_Friedel_fraction_max 0.998
_reflns_number_gt 2038
_reflns_number_total 2127
_reflns_threshold_expression 'I > 2\s(I)'
_cod_data_source_file c7cp04005a2.cif
_cod_data_source_block EtAYYbEr_293K
_cod_database_code 7228904
_shelx_shelxl_version_number 2014/7
_chemical_oxdiff_formula 'C6 H12 N1 O8 Y0.95 Yb0.04 Er0.01'
_shelx_space_group_comment
;
The symmetry employed for this shelxl refinement is uniquely defined
by the following loop, which should always be used as a source of
symmetry information in preference to the above space-group names.
They are only intended as comments.
;
_reflns_odcompleteness_completeness 99.83
_reflns_odcompleteness_iscentric 1
_reflns_odcompleteness_theta 26.32
_olex2_refinement_description
;
1. Fixed Uiso
 At 1.2 times of:
  All C(H) groups, All C(H,H) groups, All C(H,H,H) groups, All N(H,H,H) groups
2. Shared sites
{Y1, Yb1, Er1}
3. Uiso/Uaniso restraints and constraints
Uanis(Y1) = Uanis(Yb1) = Uanis(Er1)
4. Others
 Fixed Sof: Y1(0.91) Yb1(0.07) Er1(0.02)
5.a Secondary CH2 refined with riding coordinates:
 C5(H5A,H5B)
5.b Aromatic/amide H refined with riding coordinates:
 C1(H1), C2(H2), C3(H3), C4(H4)
5.c Idealised Me refined as rotating group:
 C6(H6A,H6B,H6C), N1(H1A,H1B,H1C)
;
_olex2_date_sample_data_collection 2017-01-17
_olex2_submission_special_instructions 'No special instructions were received'
_oxdiff_exptl_absorpt_empirical_details
;
Empirical correction (ABSPACK) includes:
- Absorption correction using spherical harmonics
- Frame scaling
;
_oxdiff_exptl_absorpt_empirical_full_max 1.089
_oxdiff_exptl_absorpt_empirical_full_min 0.901

loop_
_space_group_symop_operation_xyz
'x, y, z'
'-x, y+1/2, -z'

loop_
_atom_site_label
_atom_site_type_symbol
_atom_site_fract_x
_atom_site_fract_y
_atom_site_fract_z
_atom_site_U_iso_or_equiv
_atom_site_adp_type
_atom_site_occupancy
_atom_site_site_symmetry_order
_atom_site_calc_flag
_atom_site_refinement_flags_posn
_atom_site_refinement_flags_occupancy
Y1 Y 0.10573(5) 0.22489(4) 0.27123(3) 0.01178(15) Uani 0.91 1 d . P
Yb1 Yb 0.10573(5) 0.22489(4) 0.27123(3) 0.01178(15) Uani 0.07 1 d . P
Er1 Er 0.10573(5) 0.22489(4) 0.27123(3) 0.01178(15) Uani 0.02 1 d . P
O1 O 0.0727(5) 0.4515(4) 0.1272(4) 0.0176(8) Uani 1 1 d . .
O2 O 0.0008(6) 0.6118(4) -0.0538(4) 0.0223(8) Uani 1 1 d . .
O3 O 0.1420(6) 0.4184(4) 0.4338(4) 0.0284(9) Uani 1 1 d . .
O4 O 0.0604(6) 0.5795(5) 0.5890(4) 0.0313(10) Uani 1 1 d . .
O5 O 0.4242(5) 0.2956(5) 0.2293(4) 0.0261(9) Uani 1 1 d . .
O6 O 0.7552(5) 0.3017(5) 0.2215(4) 0.0294(9) Uani 1 1 d . .
O7 O 0.3764(5) 0.1224(4) 0.4795(4) 0.0238(8) Uani 1 1 d . .
O8 O 0.2826(6) -0.0270(4) 0.2945(4) 0.0238(8) Uani 1 1 d . .
C1 C -0.0242(10) 0.4923(7) 0.0098(7) 0.0180(14) Uani 1 1 d . .
H1 H -0.1271 0.4258 -0.0357 0.022 Uiso 1 1 calc R .
C2 C 0.0446(11) 0.5106(10) 0.4807(9) 0.057(3) Uani 1 1 d . .
H2 H -0.0758 0.5363 0.4167 0.069 Uiso 1 1 calc R .
C3 C 0.5975(7) 0.2470(8) 0.2413(6) 0.0298(16) Uani 1 1 d . .
H3 H 0.6122 0.1453 0.2728 0.036 Uiso 1 1 calc R .
C4 C 0.3847(8) -0.0017(6) 0.4175(6) 0.0231(12) Uani 1 1 d . .
H4 H 0.4697 -0.0795 0.4636 0.028 Uiso 1 1 calc R .
C5 C 0.5281(11) 0.6664(7) 0.1347(7) 0.0385(16) Uani 1 1 d . .
H5A H 0.5943 0.5667 0.1336 0.046 Uiso 1 1 calc R .
H5B H 0.4439 0.6845 0.0414 0.046 Uiso 1 1 calc R .
C6 C 0.6855(14) 0.7859(9) 0.1660(10) 0.066(3) Uani 1 1 d . .
H6A H 0.7733 0.7795 0.0996 0.079 Uiso 1 1 calc GR .
H6B H 0.7659 0.7712 0.2598 0.079 Uiso 1 1 calc GR .
H6C H 0.6211 0.8857 0.1593 0.079 Uiso 1 1 calc GR .
N1 N 0.3941(6) 0.6619(5) 0.2380(4) 0.0242(10) Uani 1 1 d . .
H1A H 0.2959 0.5915 0.2113 0.029 Uiso 1 1 calc GR .
H1B H 0.3369 0.7543 0.2421 0.029 Uiso 1 1 calc GR .
H1C H 0.4687 0.6371 0.3226 0.029 Uiso 1 1 calc GR .

loop_
_atom_site_aniso_label
_atom_site_aniso_U_11
_atom_site_aniso_U_22
_atom_site_aniso_U_33
_atom_site_aniso_U_23
_atom_site_aniso_U_13
_atom_site_aniso_U_12
Y1 0.0121(2) 0.01187(19) 0.0113(2) 0.0003(3) 0.00232(13) 0.0002(3)
Yb1 0.0121(2) 0.01187(19) 0.0113(2) 0.0003(3) 0.00232(13) 0.0002(3)
Er1 0.0121(2) 0.01187(19) 0.0113(2) 0.0003(3) 0.00232(13) 0.0002(3)
O1 0.0180(18) 0.0156(18) 0.0169(19) 0.0077(14) -0.0017(15) -0.0007(14)
O2 0.030(2) 0.0169(18) 0.017(2) 0.0081(15) -0.0013(16) -0.0012(15)
O3 0.025(2) 0.031(2) 0.028(2) -0.0184(18) 0.0025(18) 0.0059(17)
O4 0.024(2) 0.039(2) 0.031(2) -0.0221(19) 0.0075(18) 0.0021(17)
O5 0.0093(17) 0.033(2) 0.037(2) 0.0104(17) 0.0071(17) 0.0037(14)
O6 0.0131(18) 0.039(2) 0.038(2) 0.0180(19) 0.0084(17) 0.0030(16)
O7 0.026(2) 0.024(2) 0.018(2) -0.0013(16) -0.0021(16) 0.0019(16)
O8 0.025(2) 0.0202(19) 0.023(2) -0.0002(16) -0.0018(17) 0.0053(15)
C1 0.021(3) 0.013(3) 0.017(3) 0.000(2) -0.002(2) -0.003(2)
C2 0.033(5) 0.089(7) 0.044(5) -0.044(5) -0.004(4) 0.021(4)
C3 0.018(2) 0.022(4) 0.050(3) 0.017(3) 0.009(2) 0.003(2)
C4 0.023(3) 0.021(3) 0.024(3) 0.006(2) 0.003(2) 0.007(2)
C5 0.057(4) 0.029(3) 0.033(4) -0.005(2) 0.018(3) 0.000(3)
C6 0.077(6) 0.055(5) 0.084(6) -0.023(4) 0.058(5) -0.030(4)
N1 0.027(3) 0.0170(19) 0.024(3) 0.0020(17) -0.004(2) -0.0035(18)

loop_
_atom_type_symbol
_atom_type_description
_atom_type_scat_dispersion_real
_atom_type_scat_dispersion_imag
_atom_type_scat_source
C C 0.0033 0.0016 'International Tables Vol C Tables 4.2.6.8 and 6.1.1.4'
H H 0.0000 0.0000 'International Tables Vol C Tables 4.2.6.8 and 6.1.1.4'
Er Er -0.2586 4.9576 'International Tables Vol C Tables 4.2.6.8 and 6.1.1.4'
N N 0.0061 0.0033 'International Tables Vol C Tables 4.2.6.8 and 6.1.1.4'
O O 0.0106 0.0060 'International Tables Vol C Tables 4.2.6.8 and 6.1.1.4'
Y Y -2.7962 3.5667 'International Tables Vol C Tables 4.2.6.8 and 6.1.1.4'
Yb Yb -0.3850 5.5486 'International Tables Vol C Tables 4.2.6.8 and 6.1.1.4'

loop_
_exptl_crystal_face_index_h
_exptl_crystal_face_index_k
_exptl_crystal_face_index_l
_exptl_crystal_face_perp_dist
-9 3 0 0.0969
0 -5 4 0.1390
1 0 0 0.1380
0 -1 -1 0.0845
0 -5 12 0.1351
0 8 -11 0.0743
1 12 -4 0.1133
0 6 12 0.1082

loop_
_geom_angle_atom_site_label_1
_geom_angle_atom_site_label_2
_geom_angle_atom_site_label_3
_geom_angle
_geom_angle_site_symmetry_1
_geom_angle_site_symmetry_3
O1 Y1 O7 134.96(12) . .
O1 Y1 O8 139.55(13) . .
O2 Y1 O1 80.82(12) 2_545 .
O2 Y1 O4 102.51(15) 2_545 2_546
O2 Y1 O5 93.68(14) 2_545 .
O2 Y1 O6 80.60(14) 2_545 1_455
O2 Y1 O7 127.17(12) 2_545 .
O2 Y1 O8 75.78(12) 2_545 .
O3 Y1 O1 77.58(14) . .
O3 Y1 O2 156.34(13) . 2_545
O3 Y1 O4 89.21(15) . 2_546
O3 Y1 O5 87.88(14) . .
O3 Y1 O6 83.58(14) . 1_455
O3 Y1 O7 75.87(13) . .
O3 Y1 O8 127.54(13) . .
O4 Y1 O1 142.94(13) 2_546 .
O4 Y1 O5 145.01(13) 2_546 .
O4 Y1 O6 72.35(14) 2_546 1_455
O4 Y1 O7 71.98(13) 2_546 .
O4 Y1 O8 75.12(14) 2_546 .
O5 Y1 O1 69.79(12) . .
O5 Y1 O6 141.66(13) . 1_455
O5 Y1 O7 73.50(13) . .
O5 Y1 O8 79.22(13) . .
O6 Y1 O1 71.87(12) 1_455 .
O6 Y1 O7 138.73(13) 1_455 .
O6 Y1 O8 134.07(13) 1_455 .
O8 Y1 O7 51.69(12) . .
C1 O1 Y1 137.6(4) . .
Y1 O2 Yb1 0.0 2 2
Y1 O2 Er1 0.0 2 2
Er1 O2 Yb1 0.00(2) 2 2
C1 O2 Y1 140.3(4) . 2
C1 O2 Yb1 140.3(4) . 2
C1 O2 Er1 140.3(4) . 2
C2 O3 Y1 141.2(4) . .
Yb1 O4 Y1 0.0 2_556 2_556
Er1 O4 Y1 0.0 2_556 2_556
Er1 O4 Yb1 0.000(13) 2_556 2_556
C2 O4 Y1 146.1(4) . 2_556
C2 O4 Yb1 146.1(4) . 2_556
C2 O4 Er1 146.1(4) . 2_556
C3 O5 Y1 141.1(4) . .
Yb1 O6 Y1 0.0 1_655 1_655
Er1 O6 Y1 0.0 1_655 1_655
Er1 O6 Yb1 0.00(2) 1_655 1_655
C3 O6 Y1 135.3(4) . 1_655
C3 O6 Yb1 135.3(4) . 1_655
C3 O6 Er1 135.3(4) . 1_655
C4 O7 Y1 90.8(3) . .
C4 O8 Y1 94.8(3) . .
O2 C1 O1 127.0(6) . .
O3 C2 O4 136.6(8) . .
O6 C3 O5 134.0(7) . .
O7 C4 O8 122.7(5) . .
C6 C5 N1 112.9(5) . .

loop_
_geom_bond_atom_site_label_1
_geom_bond_atom_site_label_2
_geom_bond_distance
_geom_bond_site_symmetry_2
Y1 O1 2.390(3) .
Y1 O2 2.296(3) 2_545
Y1 O3 2.278(3) .
Y1 O4 2.301(4) 2_546
Y1 O5 2.325(3) .
Y1 O6 2.374(4) 1_455
Y1 O7 2.560(4) .
Y1 O8 2.464(3) .
O1 C1 1.235(8) .
O2 Y1 2.296(3) 2
O2 Yb1 2.296(3) 2
O2 Er1 2.296(3) 2
O2 C1 1.233(8) .
O3 C2 1.179(8) .
O4 Y1 2.301(4) 2_556
O4 Yb1 2.301(4) 2_556
O4 Er1 2.301(4) 2_556
O4 C2 1.193(8) .
O5 C3 1.210(6) .
O6 Y1 2.374(4) 1_655
O6 Yb1 2.374(4) 1_655
O6 Er1 2.374(4) 1_655
O6 C3 1.204(6) .
O7 C4 1.238(6) .
O8 C4 1.260(6) .
C5 C6 1.456(9) .
C5 N1 1.479(7) .

loop_
_geom_hbond_atom_site_label_D
_geom_hbond_atom_site_label_H
_geom_hbond_atom_site_label_A
_geom_hbond_distance_DH
_geom_hbond_distance_HA
_geom_hbond_distance_DA
_geom_hbond_angle_DHA
_geom_hbond_site_symmetry_A
N1 H1A O1 0.89 1.95 2.838(5) 172.0 .
N1 H1B O8 0.89 2.01 2.877(6) 163.3 1_565
N1 H1C O7 0.89 1.98 2.859(6) 169.2 2_656

loop_
_exptl_oxdiff_crystal_face_indexfrac_h
_exptl_oxdiff_crystal_face_indexfrac_k
_exptl_oxdiff_crystal_face_indexfrac_l
_exptl_oxdiff_crystal_face_x
_exptl_oxdiff_crystal_face_y
_exptl_oxdiff_crystal_face_z
-9.0007 2.9993 0.0012 -0.0385 -0.1085 -1.0057
0.0000 -4.9985 4.0003 -0.4439 0.1868 0.1598
1.0001 -0.0000 -0.0001 0.0294 0.0189 0.1034
-0.0000 -0.9998 -1.0001 -0.0584 -0.0929 0.0166
0.0001 -4.9981 12.0011 -0.5790 0.7659 0.2281
-0.0001 7.9974 -11.0010 0.7879 -0.6319 -0.2950
1.0001 11.9969 -4.0004 1.0001 -0.0241 -0.2325
0.0001 5.9993 12.0012 0.2489 0.9918 -0.0485
